data_7230440
loop_
_publ_author_name
'Du, Xue-Dong'
'Zheng, Weiwei'
'Yi, Xiao-Hong'
'Zhao, Jiong-Peng'
'Wang, Peng'
'Wang, Chong-Chen'

_publ_section_title
;
 General strategy for lanthanide coordination polymers constructed from
 1,1&#x2032;-ferrocenedicarboxylic acid under hydrothermal conditions
;
_journal_issue 18
_journal_name_full CrystEngComm
_journal_page_first 2608
_journal_paper_doi 10.1039/C8CE00233A
_journal_volume 20
_journal_year 2018
_chemical_formula_moiety 'C36 H25 Fe2 La N2 O8'
_chemical_formula_sum 'C36 H25 Fe2 La N2 O8'
_chemical_formula_weight 864.19
_space_group_crystal_system triclinic
_space_group_IT_number 2
_space_group_name_Hall '-P 1'
_space_group_name_H-M_alt 'P -1'
_symmetry_space_group_name_Hall '-P 1'
_symmetry_space_group_name_H-M 'P -1'
_atom_sites_solution_hydrogens geom
_audit_creation_date 2018-03-17
_audit_creation_method
;
Olex2 1.2-beta
(compiled 2016.11.30 svn.r3356 for OlexSys, GUI svn.r5269)
;
_audit_update_record
;
2018-03-27 deposited with the CCDC.
2018-04-10 downloaded from the CCDC.
;
_cell_angle_alpha 94.4270(10)
_cell_angle_beta 109.263(2)
_cell_angle_gamma 117.662(3)
_cell_formula_units_Z 2
_cell_length_a 11.6901(9)
_cell_length_b 12.0958(11)
_cell_length_c 13.7122(12)
_cell_measurement_reflns_used 2654
_cell_measurement_temperature 298(2)
_cell_measurement_theta_max 24.632
_cell_measurement_theta_min 2.381
_cell_volume 1558.4(2)
_computing_cell_refinement 'Bruker SMART'
_computing_data_collection 'Bruker SMART'
_computing_data_reduction 'Bruker SAINT'
_computing_molecular_graphics 'Olex2 (Dolomanov et al., 2009)'
_computing_publication_material 'Olex2 (Dolomanov et al., 2009)'
_computing_structure_refinement 'ShelXL (Sheldrick, 2015)'
_computing_structure_solution 'SHELXS-97 (Sheldrick, 1990)'
_diffrn_ambient_temperature 298.15
_diffrn_measured_fraction_theta_full 0.968
_diffrn_measured_fraction_theta_max 0.938
_diffrn_measurement_device_type 'CCD area detector'
_diffrn_measurement_method 'phi and omega scans'
_diffrn_radiation_type MoK\a
_diffrn_radiation_wavelength 0.71073
_diffrn_reflns_av_R_equivalents 0.0501
_diffrn_reflns_av_unetI/netI 0.0966
_diffrn_reflns_Laue_measured_fraction_full 0.968
_diffrn_reflns_Laue_measured_fraction_max 0.938
_diffrn_reflns_limit_h_max 15
_diffrn_reflns_limit_h_min -12
_diffrn_reflns_limit_k_max 15
_diffrn_reflns_limit_k_min -16
_diffrn_reflns_limit_l_max 8
_diffrn_reflns_limit_l_min -18
_diffrn_reflns_number 9999
_diffrn_reflns_point_group_measured_fraction_full 0.968
_diffrn_reflns_point_group_measured_fraction_max 0.938
_diffrn_reflns_theta_full 25.242
_diffrn_reflns_theta_max 28.321
_diffrn_reflns_theta_min 2.380
_exptl_absorpt_coefficient_mu 2.324
_exptl_absorpt_correction_T_max 0.7679
_exptl_absorpt_correction_T_min 0.4801
_exptl_absorpt_correction_type multi-scan
_exptl_absorpt_process_details sadabs
_exptl_crystal_colour red
_exptl_crystal_colour_primary red
_exptl_crystal_density_diffrn 1.842
_exptl_crystal_density_method 'not measured'
_exptl_crystal_description acicular
_exptl_crystal_F_000 856
_exptl_crystal_size_max 0.37
_exptl_crystal_size_mid 0.15
_exptl_crystal_size_min 0.12
_refine_diff_density_max 5.204
_refine_diff_density_min -2.116
_refine_diff_density_rms 0.314
_refine_ls_extinction_method none
_refine_ls_goodness_of_fit_ref 1.015
_refine_ls_hydrogen_treatment constr
_refine_ls_matrix_type full
_refine_ls_number_parameters 442
_refine_ls_number_reflns 7299
_refine_ls_number_restraints 0
_refine_ls_restrained_S_all 1.015
_refine_ls_R_factor_all 0.1063
_refine_ls_R_factor_gt 0.0827
_refine_ls_shift/su_max 0.001
_refine_ls_shift/su_mean 0.000
_refine_ls_structure_factor_coef Fsqd
_refine_ls_weighting_details 'w=1/[\s^2^(Fo^2^)+(0.1660P)^2^] where P=(Fo^2^+2Fc^2^)/3'
_refine_ls_weighting_scheme calc
_refine_ls_wR_factor_gt 0.2352
_refine_ls_wR_factor_ref 0.2527
_reflns_Friedel_coverage 0.000
_reflns_number_gt 5212
_reflns_number_total 7299
_reflns_threshold_expression 'I > 2\s(I)'
_cod_data_source_file c8ce00233a2.cif
_cod_data_source_block 151204b
_cod_depositor_comments 'Adding full bibliography for 7230440--7230465.cif.'
_cod_database_code 7230440
_shelx_space_group_comment
;
The symmetry employed for this shelxl refinement is uniquely defined
by the following loop, which should always be used as a source of
symmetry information in preference to the above space-group names.
They are only intended as comments.
;
_shelx_estimated_absorpt_t_max 0.768
_shelx_estimated_absorpt_t_min 0.480
_olex2_refinement_description
;
1. Fixed Uiso
 At 1.2 times of:
  All C(H) groups
 At 1.5 times of:
  All O(H) groups
2.a Aromatic/amide H refined with riding coordinates:
 C3(H3), C4(H4A), C5(H5), C6(H6), C9(H9), C10(H10), C11(H11), C12(H12),
 C15(H15), C16(H16), C17(H17), C18(H18), C21(H21), C22(H22), C23(H23), C24(H24),
  C25(H25), C26(H26), C27(H27), C32(H32), C33(H33), C34(H34), C35(H35), C36(H36)
2.b Tetrahedral OH refined with riding coordinates:
 O4(H4)
;
_shelx_shelxl_version_number 2014/7
_olex2_submission_special_instructions 'No special instructions were received'

loop_
_space_group_symop_operation_xyz
'x, y, z'
'-x, -y, -z'

loop_
_atom_site_label
_atom_site_type_symbol
_atom_site_fract_x
_atom_site_fract_y
_atom_site_fract_z
_atom_site_U_iso_or_equiv
_atom_site_adp_type
_atom_site_occupancy
_atom_site_site_symmetry_order
_atom_site_calc_flag
_atom_site_refinement_flags_posn
La1 La 0.19958(5) 0.64140(5) 0.61654(4) 0.02561(19) Uani 1 1 d .
Fe1 Fe 0.15040(13) 0.23895(12) 0.74864(10) 0.0295(3) Uani 1 1 d .
Fe2 Fe 0.77320(14) 0.65584(13) 0.75043(12) 0.0323(3) Uani 1 1 d .
O1 O 0.0476(7) 0.4049(6) 0.5511(5) 0.0329(14) Uani 1 1 d .
O2 O -0.1339(7) 0.2050(7) 0.4734(6) 0.0398(17) Uani 1 1 d .
O3 O 0.2259(7) 0.5749(7) 0.7906(6) 0.0379(16) Uani 1 1 d .
O4 O 0.4215(7) 0.5916(8) 0.9103(7) 0.050(2) Uani 1 1 d .
H4 H 0.4612 0.6553 0.8900 0.075 Uiso 1 1 calc R
O5 O 0.4240(7) 0.6311(7) 0.6822(6) 0.0444(18) Uani 1 1 d .
O6 O 0.5716(8) 0.7654(7) 0.8483(7) 0.0476(19) Uani 1 1 d .
O7 O 0.9977(7) 0.5939(7) 0.6639(6) 0.0374(16) Uani 1 1 d .
O8 O 0.7898(7) 0.4162(7) 0.5549(6) 0.0394(16) Uani 1 1 d .
N1 N 0.4340(8) 0.8632(8) 0.6260(6) 0.0313(17) Uani 1 1 d .
N2 N 0.3208(9) 0.8642(8) 0.7716(7) 0.0378(19) Uani 1 1 d .
C1 C -0.0051(10) 0.2823(9) 0.5361(7) 0.0281(18) Uani 1 1 d .
C2 C 0.0852(10) 0.2332(9) 0.5904(8) 0.0310(19) Uani 1 1 d .
C3 C 0.0370(11) 0.1044(9) 0.6039(8) 0.036(2) Uani 1 1 d .
H3 H -0.0571 0.0375 0.5790 0.043 Uiso 1 1 calc R
C4 C 0.1559(11) 0.0973(10) 0.6608(9) 0.039(2) Uani 1 1 d .
H4A H 0.1544 0.0246 0.6796 0.047 Uiso 1 1 calc R
C5 C 0.2788(11) 0.2195(10) 0.6848(8) 0.038(2) Uani 1 1 d .
H5 H 0.3718 0.2407 0.7224 0.046 Uiso 1 1 calc R
C6 C 0.2365(10) 0.3050(10) 0.6418(8) 0.034(2) Uani 1 1 d .
H6 H 0.2964 0.3913 0.6465 0.041 Uiso 1 1 calc R
C7 C 0.2879(10) 0.5280(9) 0.8504(7) 0.031(2) Uani 1 1 d .
C8 C 0.2087(10) 0.3976(9) 0.8606(7) 0.0302(19) Uani 1 1 d .
C9 C 0.0580(10) 0.3154(10) 0.8109(9) 0.038(2) Uani 1 1 d .
H9 H -0.0063 0.3379 0.7728 0.046 Uiso 1 1 calc R
C10 C 0.0242(12) 0.1925(11) 0.8306(10) 0.046(3) Uani 1 1 d .
H10 H -0.0665 0.1197 0.8067 0.056 Uiso 1 1 calc R
C11 C 0.1514(12) 0.2003(11) 0.8922(8) 0.041(2) Uani 1 1 d .
H11 H 0.1592 0.1339 0.9175 0.050 Uiso 1 1 calc R
C12 C 0.2664(11) 0.3261(10) 0.9097(7) 0.034(2) Uani 1 1 d .
H12 H 0.3623 0.3560 0.9467 0.041 Uiso 1 1 calc R
C13 C 0.5459(10) 0.7134(9) 0.7533(9) 0.034(2) Uani 1 1 d .
C14 C 0.6698(10) 0.7533(10) 0.7286(9) 0.037(2) Uani 1 1 d .
C15 C 0.6711(13) 0.7080(13) 0.6297(11) 0.052(3) Uani 1 1 d .
H15 H 0.5919 0.6515 0.5667 0.062 Uiso 1 1 calc R
C16 C 0.8141(14) 0.7646(14) 0.6449(12) 0.059(3) Uani 1 1 d .
H16 H 0.8446 0.7513 0.5928 0.071 Uiso 1 1 calc R
C17 C 0.9028(13) 0.8435(12) 0.7502(12) 0.055(3) Uani 1 1 d .
H17 H 1.0015 0.8907 0.7803 0.065 Uiso 1 1 calc R
C18 C 0.8153(11) 0.8386(10) 0.8028(10) 0.044(2) Uani 1 1 d .
H18 H 0.8468 0.8832 0.8735 0.052 Uiso 1 1 calc R
C19 C 0.8724(9) 0.5091(10) 0.6417(8) 0.034(2) Uani 1 1 d .
C20 C 0.8140(10) 0.5145(9) 0.7217(8) 0.032(2) Uani 1 1 d .
C21 C 0.8969(11) 0.5888(10) 0.8319(9) 0.041(2) Uani 1 1 d .
H21 H 0.9955 0.6355 0.8662 0.049 Uiso 1 1 calc R
C22 C 0.8053(13) 0.5795(12) 0.8793(9) 0.049(3) Uani 1 1 d .
H22 H 0.8319 0.6186 0.9504 0.058 Uiso 1 1 calc R
C23 C 0.6640(13) 0.4997(11) 0.7995(11) 0.049(3) Uani 1 1 d .
H23 H 0.5820 0.4784 0.8095 0.059 Uiso 1 1 calc R
C24 C 0.6691(10) 0.4579(10) 0.7019(9) 0.037(2) Uani 1 1 d .
H24 H 0.5917 0.4035 0.6372 0.044 Uiso 1 1 calc R
C25 C 0.4974(10) 0.8590(11) 0.5619(9) 0.039(2) Uani 1 1 d .
H25 H 0.4592 0.7806 0.5126 0.047 Uiso 1 1 calc R
C26 C 0.6208(12) 0.9693(13) 0.5660(10) 0.051(3) Uani 1 1 d .
H26 H 0.6615 0.9641 0.5193 0.062 Uiso 1 1 calc R
C27 C 0.6784(12) 1.0837(12) 0.6405(11) 0.055(3) Uani 1 1 d .
H27 H 0.7567 1.1582 0.6425 0.066 Uiso 1 1 calc R
C28 C 0.6212(12) 1.0891(11) 0.7123(10) 0.051(3) Uani 1 1 d .
C29 C 0.4984(9) 0.9739(9) 0.7029(8) 0.035(2) Uani 1 1 d .
C30 C 0.4347(10) 0.9756(9) 0.7797(8) 0.035(2) Uani 1 1 d .
C31 C 0.4940(12) 1.0907(10) 0.8579(10) 0.049(3) Uani 1 1 d .
C32 C 0.4314(14) 1.0905(12) 0.9274(11) 0.060(4) Uani 1 1 d .
H32 H 0.4677 1.1666 0.9789 0.071 Uiso 1 1 calc R
C33 C 0.3161(14) 0.9784(13) 0.9205(10) 0.058(3) Uani 1 1 d .
H33 H 0.2736 0.9757 0.9676 0.070 Uiso 1 1 calc R
C34 C 0.2636(13) 0.8664(11) 0.8389(9) 0.048(3) Uani 1 1 d .
H34 H 0.1840 0.7900 0.8328 0.057 Uiso 1 1 calc R
C35 C 0.6781(14) 1.2044(12) 0.7969(14) 0.070(4) Uani 1 1 d .
H35 H 0.7597 1.2798 0.8045 0.084 Uiso 1 1 calc R
C36 C 0.6190(14) 1.2068(11) 0.8635(13) 0.065(4) Uani 1 1 d .
H36 H 0.6579 1.2838 0.9148 0.078 Uiso 1 1 calc R

loop_
_atom_site_aniso_label
_atom_site_aniso_U_11
_atom_site_aniso_U_22
_atom_site_aniso_U_33
_atom_site_aniso_U_23
_atom_site_aniso_U_13
_atom_site_aniso_U_12
La1 0.0236(3) 0.0277(3) 0.0245(3) 0.0052(2) 0.0086(2) 0.0138(2)
Fe1 0.0321(7) 0.0323(7) 0.0239(7) 0.0077(5) 0.0079(5) 0.0190(6)
Fe2 0.0340(7) 0.0375(7) 0.0356(8) 0.0127(6) 0.0209(6) 0.0215(6)
O1 0.040(3) 0.031(3) 0.025(3) 0.005(3) 0.011(3) 0.018(3)
O2 0.029(3) 0.035(4) 0.039(4) 0.010(3) 0.004(3) 0.012(3)
O3 0.039(4) 0.040(4) 0.040(4) 0.015(3) 0.015(3) 0.025(3)
O4 0.033(4) 0.050(4) 0.048(5) 0.024(4) 0.006(3) 0.013(3)
O5 0.034(4) 0.048(4) 0.053(5) 0.018(4) 0.015(3) 0.025(3)
O6 0.045(4) 0.039(4) 0.052(5) 0.007(4) 0.028(4) 0.013(3)
O7 0.029(3) 0.051(4) 0.036(4) 0.010(3) 0.016(3) 0.021(3)
O8 0.034(3) 0.043(4) 0.033(4) 0.001(3) 0.015(3) 0.015(3)
N1 0.038(4) 0.041(4) 0.024(4) 0.002(3) 0.011(3) 0.029(4)
N2 0.036(4) 0.031(4) 0.039(5) 0.006(4) 0.010(4) 0.016(4)
C1 0.037(5) 0.033(5) 0.023(4) 0.010(4) 0.012(4) 0.024(4)
C2 0.033(4) 0.034(5) 0.026(5) 0.006(4) 0.010(4) 0.020(4)
C3 0.037(5) 0.031(5) 0.029(5) 0.003(4) 0.008(4) 0.015(4)
C4 0.050(6) 0.037(5) 0.040(6) 0.015(4) 0.017(5) 0.031(5)
C5 0.046(5) 0.048(6) 0.034(5) 0.009(4) 0.017(5) 0.034(5)
C6 0.037(5) 0.038(5) 0.034(5) 0.014(4) 0.018(4) 0.022(4)
C7 0.033(4) 0.044(5) 0.019(4) 0.002(4) 0.008(4) 0.023(4)
C8 0.039(5) 0.032(5) 0.019(4) 0.005(4) 0.010(4) 0.020(4)
C9 0.032(5) 0.046(6) 0.038(6) 0.010(5) 0.014(4) 0.022(4)
C10 0.049(6) 0.041(6) 0.054(7) 0.015(5) 0.029(6) 0.021(5)
C11 0.057(6) 0.043(6) 0.027(5) 0.014(4) 0.020(5) 0.026(5)
C12 0.042(5) 0.046(5) 0.017(4) 0.007(4) 0.006(4) 0.030(5)
C13 0.034(5) 0.033(5) 0.044(6) 0.012(4) 0.021(4) 0.020(4)
C14 0.034(5) 0.046(6) 0.040(6) 0.015(5) 0.020(4) 0.024(4)
C15 0.055(7) 0.070(8) 0.052(7) 0.028(6) 0.031(6) 0.042(6)
C16 0.076(8) 0.082(9) 0.071(9) 0.047(8) 0.057(8) 0.058(8)
C17 0.041(6) 0.055(7) 0.072(9) 0.033(7) 0.034(6) 0.019(5)
C18 0.041(5) 0.040(6) 0.054(7) 0.014(5) 0.024(5) 0.021(5)
C19 0.026(4) 0.045(6) 0.030(5) 0.009(4) 0.009(4) 0.019(4)
C20 0.033(5) 0.038(5) 0.030(5) 0.012(4) 0.018(4) 0.019(4)
C21 0.042(5) 0.045(6) 0.033(6) 0.008(4) 0.014(5) 0.023(5)
C22 0.061(7) 0.064(7) 0.033(6) 0.019(5) 0.028(5) 0.035(6)
C23 0.067(7) 0.052(7) 0.069(8) 0.032(6) 0.057(7) 0.038(6)
C24 0.033(5) 0.039(5) 0.041(6) 0.010(4) 0.021(4) 0.017(4)
C25 0.034(5) 0.047(6) 0.039(6) 0.012(5) 0.017(4) 0.022(5)
C26 0.040(6) 0.079(9) 0.056(7) 0.040(7) 0.026(6) 0.039(6)
C27 0.035(6) 0.046(7) 0.066(8) 0.030(6) 0.015(6) 0.011(5)
C28 0.036(5) 0.045(6) 0.054(7) 0.023(6) 0.002(5) 0.016(5)
C29 0.026(4) 0.035(5) 0.038(6) 0.012(4) 0.007(4) 0.016(4)
C30 0.034(5) 0.030(5) 0.038(6) 0.007(4) 0.005(4) 0.021(4)
C31 0.047(6) 0.039(6) 0.048(7) 0.000(5) 0.002(5) 0.027(5)
C32 0.064(8) 0.047(7) 0.050(7) -0.012(5) -0.003(6) 0.037(6)
C33 0.066(8) 0.068(8) 0.046(7) 0.006(6) 0.021(6) 0.042(7)
C34 0.057(7) 0.048(6) 0.036(6) 0.001(5) 0.019(5) 0.028(6)
C35 0.049(7) 0.033(6) 0.084(11) 0.012(7) 0.005(7) 0.003(5)
C36 0.051(7) 0.031(6) 0.083(11) 0.003(6) 0.004(7) 0.019(5)

loop_
_atom_type_symbol
_atom_type_description
_atom_type_scat_dispersion_real
_atom_type_scat_dispersion_imag
_atom_type_scat_source
C C 0.0033 0.0016 'International Tables Vol C Tables 4.2.6.8 and 6.1.1.4'
H H 0.0000 0.0000 'International Tables Vol C Tables 4.2.6.8 and 6.1.1.4'
Fe Fe 0.3463 0.8444 'International Tables Vol C Tables 4.2.6.8 and 6.1.1.4'
La La -0.2871 2.4523 'International Tables Vol C Tables 4.2.6.8 and 6.1.1.4'
N N 0.0061 0.0033 'International Tables Vol C Tables 4.2.6.8 and 6.1.1.4'
O O 0.0106 0.0060 'International Tables Vol C Tables 4.2.6.8 and 6.1.1.4'

loop_
_geom_angle_atom_site_label_1
_geom_angle_atom_site_label_2
_geom_angle_atom_site_label_3
_geom_angle
_geom_angle_site_symmetry_1
_geom_angle_site_symmetry_3
O1 La1 La1 34.59(13) 2_566 2_566
O1 La1 La1 40.63(15) . 2_566
O1 La1 O1 75.2(2) . 2_566
O1 La1 O2 123.0(2) . 2_566
O1 La1 O3 77.7(2) . .
O1 La1 O5 92.2(2) . .
O1 La1 O7 76.3(2) . 1_455
O1 La1 O8 74.9(2) . 2_666
O1 La1 N1 147.8(2) . .
O1 La1 N2 149.3(3) . .
O1 La1 C1 99.8(2) . 2_566
O1 La1 C1 24.5(2) 2_566 2_566
O2 La1 La1 82.50(15) 2_566 2_566
O2 La1 O1 48.02(19) 2_566 2_566
O2 La1 N1 67.7(2) 2_566 .
O2 La1 N2 72.5(2) 2_566 .
O2 La1 C1 23.7(2) 2_566 2_566
O3 La1 La1 107.21(16) . 2_566
O3 La1 O1 128.6(2) . 2_566
O3 La1 O2 138.7(2) . 2_566
O3 La1 N1 115.5(2) . .
O3 La1 N2 75.0(2) . .
O3 La1 C1 136.8(2) . 2_566
O5 La1 La1 127.42(18) . 2_566
O5 La1 O1 150.4(2) . 2_566
O5 La1 O2 133.6(2) . 2_566
O5 La1 O3 72.2(2) . .
O5 La1 N1 66.9(2) . .
O5 La1 N2 92.8(3) . .
O5 La1 C1 150.4(2) . 2_566
O7 La1 La1 64.43(16) 1_455 2_566
O7 La1 O1 64.2(2) 1_455 2_566
O7 La1 O2 82.5(2) 1_455 2_566
O7 La1 O3 67.4(2) 1_455 .
O7 La1 O5 139.5(2) 1_455 .
O7 La1 N1 135.5(2) 1_455 .
O7 La1 N2 80.3(3) 1_455 .
O7 La1 C1 70.1(2) 1_455 2_566
O8 La1 La1 68.66(15) 2_666 2_566
O8 La1 O1 71.7(2) 2_666 2_566
O8 La1 O2 82.0(2) 2_666 2_566
O8 La1 O3 139.2(2) 2_666 .
O8 La1 O5 79.2(3) 2_666 .
O8 La1 O7 132.0(2) 2_666 1_455
O8 La1 N1 77.1(2) 2_666 .
O8 La1 N2 135.7(3) 2_666 .
O8 La1 C1 77.9(2) 2_666 2_566
N1 La1 La1 137.21(16) . 2_566
N1 La1 O1 110.6(2) . 2_566
N1 La1 C1 89.7(2) . 2_566
N2 La1 La1 139.07(18) . 2_566
N2 La1 O1 111.9(2) . 2_566
N2 La1 N1 60.0(2) . .
N2 La1 C1 90.6(2) . 2_566
C1 La1 La1 59.14(17) 2_566 2_566
C2 Fe1 C4 68.5(4) . .
C2 Fe1 C5 68.3(4) . .
C2 Fe1 C6 40.9(4) . .
C2 Fe1 C8 120.2(4) . .
C2 Fe1 C9 106.8(4) . .
C2 Fe1 C10 125.0(4) . .
C2 Fe1 C11 162.2(4) . .
C2 Fe1 C12 155.3(4) . .
C3 Fe1 C2 41.6(4) . .
C3 Fe1 C4 40.0(4) . .
C3 Fe1 C5 67.8(4) . .
C3 Fe1 C6 69.1(4) . .
C3 Fe1 C8 156.1(4) . .
C3 Fe1 C9 120.5(4) . .
C3 Fe1 C10 107.4(5) . .
C3 Fe1 C11 125.1(4) . .
C3 Fe1 C12 161.9(4) . .
C4 Fe1 C5 40.2(4) . .
C6 Fe1 C4 68.4(4) . .
C6 Fe1 C5 40.7(4) . .
C6 Fe1 C11 156.1(4) . .
C8 Fe1 C4 162.4(4) . .
C8 Fe1 C5 125.6(4) . .
C8 Fe1 C6 107.3(4) . .
C8 Fe1 C9 40.9(4) . .
C8 Fe1 C10 68.5(4) . .
C8 Fe1 C11 67.7(4) . .
C8 Fe1 C12 40.5(4) . .
C9 Fe1 C4 155.5(4) . .
C9 Fe1 C5 162.5(4) . .
C9 Fe1 C6 124.8(4) . .
C9 Fe1 C10 40.8(4) . .
C9 Fe1 C11 67.8(4) . .
C9 Fe1 C12 68.6(4) . .
C10 Fe1 C4 120.9(5) . .
C10 Fe1 C5 155.7(4) . .
C10 Fe1 C6 162.2(4) . .
C10 Fe1 C11 40.0(5) . .
C11 Fe1 C4 108.9(4) . .
C11 Fe1 C5 121.9(4) . .
C12 Fe1 C4 125.7(4) . .
C12 Fe1 C5 108.3(4) . .
C12 Fe1 C6 120.4(4) . .
C12 Fe1 C10 68.3(4) . .
C12 Fe1 C11 40.5(4) . .
C14 Fe2 C15 41.4(4) . .
C14 Fe2 C16 68.6(4) . .
C14 Fe2 C17 69.1(5) . .
C14 Fe2 C18 41.4(4) . .
C14 Fe2 C20 158.9(4) . .
C14 Fe2 C21 157.9(4) . .
C14 Fe2 C22 122.4(4) . .
C14 Fe2 C23 107.0(4) . .
C14 Fe2 C24 122.4(4) . .
C15 Fe2 C16 40.5(5) . .
C15 Fe2 C17 68.1(5) . .
C15 Fe2 C18 68.7(5) . .
C15 Fe2 C21 159.9(5) . .
C15 Fe2 C22 158.0(5) . .
C15 Fe2 C23 121.4(5) . .
C15 Fe2 C24 105.8(5) . .
C16 Fe2 C17 39.7(5) . .
C16 Fe2 C22 160.7(5) . .
C18 Fe2 C16 67.4(5) . .
C18 Fe2 C17 40.4(5) . .
C18 Fe2 C21 122.7(5) . .
C18 Fe2 C22 109.3(5) . .
C18 Fe2 C23 125.1(5) . .
C18 Fe2 C24 160.8(4) . .
C20 Fe2 C15 122.1(5) . .
C20 Fe2 C16 107.1(5) . .
C20 Fe2 C17 121.7(5) . .
C20 Fe2 C18 157.8(4) . .
C20 Fe2 C21 41.3(4) . .
C20 Fe2 C22 68.3(4) . .
C20 Fe2 C23 68.4(4) . .
C20 Fe2 C24 40.8(4) . .
C21 Fe2 C16 124.7(5) . .
C21 Fe2 C17 108.8(5) . .
C21 Fe2 C22 39.7(4) . .
C21 Fe2 C23 67.7(5) . .
C22 Fe2 C17 125.5(5) . .
C23 Fe2 C16 157.1(6) . .
C23 Fe2 C17 161.8(6) . .
C23 Fe2 C22 40.5(5) . .
C24 Fe2 C16 121.1(5) . .
C24 Fe2 C17 156.4(5) . .
C24 Fe2 C21 68.6(4) . .
C24 Fe2 C22 68.5(5) . .
C24 Fe2 C23 40.8(4) . .
La1 O1 La1 104.8(2) . 2_566
C1 O1 La1 165.2(6) . .
C1 O1 La1 90.0(5) . 2_566
C1 O2 La1 101.5(5) . 2_566
C7 O3 La1 141.1(6) . .
C7 O4 H4 109.5 . .
C13 O5 La1 129.4(6) . .
C19 O7 La1 142.5(7) . 1_655
C19 O8 La1 135.5(6) . 2_666
C25 N1 La1 120.5(6) . .
C25 N1 C29 117.4(9) . .
C29 N1 La1 121.6(6) . .
C30 N2 La1 122.6(7) . .
C34 N2 La1 119.4(7) . .
C34 N2 C30 117.9(9) . .
O1 C1 La1 65.4(5) . 2_566
O1 C1 C2 119.7(8) . .
O2 C1 La1 54.9(5) . 2_566
O2 C1 O1 119.5(8) . .
O2 C1 C2 120.7(8) . .
C2 C1 La1 169.4(6) . 2_566
C1 C2 Fe1 124.9(7) . .
C3 C2 Fe1 69.0(5) . .
C3 C2 C1 126.2(9) . .
C6 C2 Fe1 70.2(5) . .
C6 C2 C1 126.3(9) . .
C6 C2 C3 107.4(8) . .
Fe1 C3 H3 125.2 . .
C2 C3 Fe1 69.4(5) . .
C2 C3 H3 125.8 . .
C4 C3 Fe1 71.1(6) . .
C4 C3 C2 108.4(9) . .
C4 C3 H3 125.8 . .
Fe1 C4 H4A 126.9 . .
C3 C4 Fe1 68.9(6) . .
C3 C4 H4A 125.8 . .
C3 C4 C5 108.3(8) . .
C5 C4 Fe1 70.0(6) . .
C5 C4 H4A 125.8 . .
Fe1 C5 H5 126.8 . .
C4 C5 Fe1 69.8(6) . .
C4 C5 H5 125.6 . .
C4 C5 C6 108.8(9) . .
C6 C5 Fe1 69.4(5) . .
C6 C5 H5 125.6 . .
Fe1 C6 H6 126.3 . .
C2 C6 Fe1 68.9(5) . .
C2 C6 H6 126.5 . .
C5 C6 Fe1 70.0(6) . .
C5 C6 C2 107.1(9) . .
C5 C6 H6 126.5 . .
O3 C7 O4 123.5(9) . .
O3 C7 C8 121.1(8) . .
O4 C7 C8 115.3(9) . .
C7 C8 Fe1 120.7(6) . .
C9 C8 Fe1 69.7(6) . .
C9 C8 C7 124.8(9) . .
C12 C8 Fe1 70.0(5) . .
C12 C8 C7 126.4(9) . .
C12 C8 C9 108.4(9) . .
Fe1 C9 H9 126.2 . .
C8 C9 Fe1 69.3(5) . .
C8 C9 H9 126.4 . .
C10 C9 Fe1 69.7(6) . .
C10 C9 C8 107.3(9) . .
C10 C9 H9 126.4 . .
Fe1 C10 H10 125.6 . .
C9 C10 Fe1 69.5(6) . .
C9 C10 H10 126.0 . .
C11 C10 Fe1 70.5(6) . .
C11 C10 C9 108.0(10) . .
C11 C10 H10 126.0 . .
Fe1 C11 H11 127.3 . .
C10 C11 Fe1 69.6(6) . .
C10 C11 H11 125.5 . .
C10 C11 C12 108.9(9) . .
C12 C11 Fe1 69.2(5) . .
C12 C11 H11 125.5 . .
Fe1 C12 H12 125.4 . .
C8 C12 Fe1 69.6(5) . .
C8 C12 C11 107.4(8) . .
C8 C12 H12 126.3 . .
C11 C12 Fe1 70.3(6) . .
C11 C12 H12 126.3 . .
O5 C13 O6 124.6(9) . .
O5 C13 C14 119.5(9) . .
O6 C13 C14 115.9(9) . .
C13 C14 Fe2 121.7(7) . .
C15 C14 Fe2 69.7(6) . .
C15 C14 C13 127.2(10) . .
C15 C14 C18 106.6(10) . .
C18 C14 Fe2 70.0(6) . .
C18 C14 C13 126.0(10) . .
Fe2 C15 H15 125.8 . .
C14 C15 Fe2 68.9(6) . .
C14 C15 H15 126.1 . .
C16 C15 Fe2 70.7(7) . .
C16 C15 C14 107.8(11) . .
C16 C15 H15 126.1 . .
Fe2 C16 H16 126.9 . .
C15 C16 Fe2 68.8(7) . .
C15 C16 H16 125.3 . .
C17 C16 Fe2 70.5(7) . .
C17 C16 C15 109.4(11) . .
C17 C16 H16 125.3 . .
Fe2 C17 H17 126.7 . .
C16 C17 Fe2 69.8(7) . .
C16 C17 H17 126.2 . .
C16 C17 C18 107.7(10) . .
C18 C17 Fe2 68.9(6) . .
C18 C17 H17 126.2 . .
Fe2 C18 H18 126.5 . .
C14 C18 Fe2 68.6(6) . .
C14 C18 H18 125.8 . .
C17 C18 Fe2 70.7(7) . .
C17 C18 C14 108.5(11) . .
C17 C18 H18 125.8 . .
O7 C19 O8 124.9(9) . .
O7 C19 C20 118.0(9) . .
O8 C19 C20 117.1(8) . .
C19 C20 Fe2 121.0(7) . .
C21 C20 Fe2 70.1(6) . .
C21 C20 C19 125.0(9) . .
C24 C20 Fe2 70.5(6) . .
C24 C20 C19 126.9(9) . .
C24 C20 C21 107.9(9) . .
Fe2 C21 H21 126.2 . .
C20 C21 Fe2 68.6(6) . .
C20 C21 H21 125.7 . .
C22 C21 Fe2 71.0(7) . .
C22 C21 C20 108.6(9) . .
C22 C21 H21 125.7 . .
Fe2 C22 H22 127.2 . .
C21 C22 Fe2 69.3(6) . .
C21 C22 H22 126.1 . .
C21 C22 C23 107.9(10) . .
C23 C22 Fe2 69.1(6) . .
C23 C22 H22 126.1 . .
Fe2 C23 H23 125.8 . .
C22 C23 Fe2 70.4(6) . .
C22 C23 H23 125.8 . .
C24 C23 Fe2 69.6(6) . .
C24 C23 C22 108.5(9) . .
C24 C23 H23 125.8 . .
Fe2 C24 H24 126.7 . .
C20 C24 Fe2 68.8(6) . .
C20 C24 C23 107.1(10) . .
C20 C24 H24 126.4 . .
C23 C24 Fe2 69.6(6) . .
C23 C24 H24 126.4 . .
N1 C25 H25 118.7 . .
N1 C25 C26 122.7(10) . .
C26 C25 H25 118.7 . .
C25 C26 H26 120.9 . .
C27 C26 C25 118.3(11) . .
C27 C26 H26 120.9 . .
C26 C27 H27 119.8 . .
C26 C27 C28 120.4(11) . .
C28 C27 H27 119.8 . .
C27 C28 C29 117.4(11) . .
C27 C28 C35 124.5(12) . .
C29 C28 C35 118.1(13) . .
N1 C29 C28 123.4(10) . .
N1 C29 C30 117.6(8) . .
C28 C29 C30 118.9(10) . .
N2 C30 C29 118.1(9) . .
N2 C30 C31 122.3(11) . .
C31 C30 C29 119.7(10) . .
C30 C31 C36 119.4(12) . .
C32 C31 C30 118.6(11) . .
C32 C31 C36 122.1(11) . .
C31 C32 H32 120.0 . .
C33 C32 C31 119.9(11) . .
C33 C32 H32 120.0 . .
C32 C33 H33 121.2 . .
C32 C33 C34 117.5(12) . .
C34 C33 H33 121.2 . .
N2 C34 C33 123.8(12) . .
N2 C34 H34 118.1 . .
C33 C34 H34 118.1 . .
C28 C35 H35 118.6 . .
C36 C35 C28 122.9(12) . .
C36 C35 H35 118.6 . .
C31 C36 H36 119.5 . .
C35 C36 C31 121.0(12) . .
C35 C36 H36 119.5 . .

loop_
_geom_bond_atom_site_label_1
_geom_bond_atom_site_label_2
_geom_bond_distance
_geom_bond_site_symmetry_2
La1 La1 4.1643(10) 2_566
La1 O1 2.445(6) .
La1 O1 2.804(7) 2_566
La1 O2 2.573(7) 2_566
La1 O3 2.546(7) .
La1 O5 2.544(7) .
La1 O7 2.476(6) 1_455
La1 O8 2.459(7) 2_666
La1 N1 2.758(8) .
La1 N2 2.716(8) .
La1 C1 3.083(8) 2_566
Fe1 C2 2.033(10) .
Fe1 C3 2.027(10) .
Fe1 C4 2.056(10) .
Fe1 C5 2.059(10) .
Fe1 C6 2.051(10) .
Fe1 C8 2.036(9) .
Fe1 C9 2.041(10) .
Fe1 C10 2.044(11) .
Fe1 C11 2.056(10) .
Fe1 C12 2.041(9) .
Fe2 C14 2.020(10) .
Fe2 C15 2.030(12) .
Fe2 C16 2.054(12) .
Fe2 C17 2.064(12) .
Fe2 C18 2.039(11) .
Fe2 C20 2.020(10) .
Fe2 C21 2.040(11) .
Fe2 C22 2.062(12) .
Fe2 C23 2.043(11) .
Fe2 C24 2.042(10) .
O1 La1 2.804(6) 2_566
O1 C1 1.281(11) .
O2 La1 2.573(7) 2_566
O2 C1 1.263(11) .
O3 C7 1.257(11) .
O4 H4 0.8200 .
O4 C7 1.283(11) .
O5 C13 1.260(12) .
O6 C13 1.274(13) .
O7 La1 2.476(6) 1_655
O7 C19 1.246(11) .
O8 La1 2.459(7) 2_666
O8 C19 1.280(12) .
N1 C25 1.335(12) .
N1 C29 1.339(12) .
N2 C30 1.347(13) .
N2 C34 1.311(14) .
C1 La1 3.083(8) 2_566
C1 C2 1.467(12) .
C2 C3 1.441(13) .
C2 C6 1.428(13) .
C3 H3 0.9300 .
C3 C4 1.398(14) .
C4 H4A 0.9300 .
C4 C5 1.413(15) .
C5 H5 0.9300 .
C5 C6 1.427(13) .
C6 H6 0.9300 .
C7 C8 1.459(14) .
C8 C9 1.426(13) .
C8 C12 1.410(12) .
C9 H9 0.9300 .
C9 C10 1.423(15) .
C10 H10 0.9300 .
C10 C11 1.401(16) .
C11 H11 0.9300 .
C11 C12 1.419(15) .
C12 H12 0.9300 .
C13 C14 1.464(13) .
C14 C15 1.430(16) .
C14 C18 1.435(15) .
C15 H15 0.9300 .
C15 C16 1.412(16) .
C16 H16 0.9300 .
C16 C17 1.397(19) .
C17 H17 0.9300 .
C17 C18 1.418(16) .
C18 H18 0.9300 .
C19 C20 1.483(13) .
C20 C21 1.430(14) .
C20 C24 1.415(13) .
C21 H21 0.9300 .
C21 C22 1.393(15) .
C22 H22 0.9300 .
C22 C23 1.422(18) .
C23 H23 0.9300 .
C23 C24 1.424(15) .
C24 H24 0.9300 .
C25 H25 0.9300 .
C25 C26 1.418(15) .
C26 H26 0.9300 .
C26 C27 1.370(19) .
C27 H27 0.9300 .
C27 C28 1.372(19) .
C28 C29 1.419(14) .
C28 C35 1.45(2) .
C29 C30 1.481(15) .
C30 C31 1.397(15) .
C31 C32 1.380(19) .
C31 C36 1.454(18) .
C32 H32 0.9300 .
C32 C33 1.365(19) .
C33 H33 0.9300 .
C33 C34 1.415(16) .
C34 H34 0.9300 .
C35 H35 0.9300 .
C35 C36 1.32(2) .
C36 H36 0.9300 .
